data_2208335
loop_
_publ_author_name
'Weil, Matthias'

_publ_section_title
;
 Ammonium hydrogenselenate(IV)
;
_journal_coeditor_code HB6321
_journal_issue 3
_journal_name_full 'Acta Crystallographica Section E'
_journal_page_first i38
_journal_page_last i40
_journal_paper_doi 10.1107/S1600536806003850
_journal_volume 62
_journal_year 2006
_chemical_formula_iupac 'N H4 (H Se O3)'
_chemical_formula_moiety 'N H4, H Se O3'
_chemical_formula_structural 'N H4 (H Se O3)'
_chemical_formula_sum 'H5 N O3 Se'
_chemical_formula_weight 146.01
_chemical_name_common 'Ammonium hydrogenselenite'
_chemical_name_systematic
;
Ammonium hydrogenselenate(IV)
;
_space_group_IT_number 2
_symmetry_cell_setting triclinic
_symmetry_space_group_name_Hall '-P 1'
_symmetry_space_group_name_H-M 'P -1'
_atom_sites_solution_hydrogens difmap
_atom_sites_solution_primary direct
_atom_sites_solution_secondary difmap
_audit_creation_method SHELXL-97
_cell_angle_alpha 70.473(4)
_cell_angle_beta 72.124(4)
_cell_angle_gamma 89.791(4)
_cell_formula_units_Z 2
_cell_length_a 5.0660(11)
_cell_length_b 5.9587(12)
_cell_length_c 6.9337(14)
_cell_measurement_reflns_used 1344
_cell_measurement_temperature 293(2)
_cell_measurement_theta_max 29.97
_cell_measurement_theta_min 3.30
_cell_volume 186.60(7)
_computing_cell_refinement 'SAINT (Bruker, 2002)'
_computing_data_collection 'SMART (Bruker, 2002)'
_computing_data_reduction SAINT
_computing_molecular_graphics 'ATOMS (Dowty, 2004)'
_computing_publication_material SHELXL97
_computing_structure_refinement 'SHELXL97 (Sheldrick, 1997)'
_computing_structure_solution 'SHELXS97 (Sheldrick, 1997)'
_diffrn_ambient_temperature 293(2)
_diffrn_measured_fraction_theta_full 0.984
_diffrn_measured_fraction_theta_max 0.984
_diffrn_measurement_device_type 'Bruker SMART APEX CCD'
_diffrn_measurement_method \w
_diffrn_radiation_monochromator graphite
_diffrn_radiation_source 'fine-focus sealed tube'
_diffrn_radiation_type MoK\a
_diffrn_radiation_wavelength 0.71073
_diffrn_reflns_av_R_equivalents 0.0162
_diffrn_reflns_av_sigmaI/netI 0.0254
_diffrn_reflns_limit_h_max 6
_diffrn_reflns_limit_h_min -7
_diffrn_reflns_limit_k_max 8
_diffrn_reflns_limit_k_min -8
_diffrn_reflns_limit_l_max 9
_diffrn_reflns_limit_l_min -9
_diffrn_reflns_number 2107
_diffrn_reflns_theta_full 29.98
_diffrn_reflns_theta_max 29.98
_diffrn_reflns_theta_min 3.65
_diffrn_standards_decay_% 0
_diffrn_standards_number 0
_exptl_absorpt_coefficient_mu 9.893
_exptl_absorpt_correction_T_max 0.827
_exptl_absorpt_correction_T_min 0.490
_exptl_absorpt_correction_type multi-scan
_exptl_absorpt_process_details '(SADABS; Sheldrick, 2002)'
_exptl_crystal_colour colourless
_exptl_crystal_density_diffrn 2.599
_exptl_crystal_density_method 'not measured'
_exptl_crystal_description lath
_exptl_crystal_F_000 140
_exptl_crystal_size_max 0.08
_exptl_crystal_size_mid 0.05
_exptl_crystal_size_min 0.02
_refine_diff_density_max 0.684
_refine_diff_density_min -0.572
_refine_ls_extinction_method none
_refine_ls_goodness_of_fit_ref 1.037
_refine_ls_hydrogen_treatment refall
_refine_ls_matrix_type full
_refine_ls_number_parameters 62
_refine_ls_number_reflns 1066
_refine_ls_number_restraints 5
_refine_ls_restrained_S_all 1.034
_refine_ls_R_factor_all 0.0262
_refine_ls_R_factor_gt 0.0241
_refine_ls_shift/su_max 0.001
_refine_ls_shift/su_mean 0.000
_refine_ls_structure_factor_coef Fsqd
_refine_ls_weighting_details 'w = 1/[\s^2^(Fo^2^)+(0.0368P)^2^] where P = (Fo^2^+2Fc^2^)/3'
_refine_ls_weighting_scheme calc
_refine_ls_wR_factor_gt 0.0572
_refine_ls_wR_factor_ref 0.0581
_reflns_number_gt 1004
_reflns_number_total 1066
_reflns_threshold_expression I>2\s(I)
_cod_data_source_file hb6321.cif
_cod_data_source_block I
_cod_database_code 2208335
_cod_database_fobs_code 2208335

loop_
_symmetry_equiv_pos_as_xyz
'x, y, z'
'-x, -y, -z'

loop_
_atom_site_label
_atom_site_fract_x
_atom_site_fract_y
_atom_site_fract_z
_atom_site_U_iso_or_equiv
_atom_site_adp_type
_atom_site_calc_flag
_atom_site_refinement_flags
_atom_site_occupancy
_atom_site_type_symbol
Se 0.05503(5) 0.33293(4) 0.82170(4) 0.02377(10) Uani d . 1 Se
O1 0.1509(4) 0.1129(3) 0.7254(3) 0.0274(4) Uani d . 1 O
O2 0.2364(5) 0.5941(4) 0.6073(4) 0.0351(4) Uani d D 1 O
O3 -0.2711(4) 0.3613(4) 0.8143(3) 0.0335(4) Uani d . 1 O
N 0.3492(5) 0.1243(4) 0.2839(4) 0.0294(5) Uani d D 1 N
H1 0.209(7) 0.053(8) 0.264(8) 0.072(7) Uiso d D 1 H
H2 0.377(10) 0.270(5) 0.182(6) 0.072(7) Uiso d D 1 H
H3 0.309(9) 0.149(9) 0.411(5) 0.072(7) Uiso d D 1 H
H4 0.503(7) 0.045(8) 0.274(8) 0.072(7) Uiso d D 1 H
H5 0.226(10) 0.596(9) 0.488(5) 0.072(7) Uiso d D 1 H

loop_
_atom_site_aniso_label
_atom_site_aniso_U_11
_atom_site_aniso_U_22
_atom_site_aniso_U_33
_atom_site_aniso_U_12
_atom_site_aniso_U_13
_atom_site_aniso_U_23
Se 0.02916(15) 0.02147(14) 0.02534(14) 0.00555(9) -0.01205(10) -0.01114(10)
O1 0.0283(9) 0.0253(9) 0.0337(9) 0.0081(7) -0.0099(8) -0.0169(8)
O2 0.0421(11) 0.0249(9) 0.0342(10) -0.0080(8) -0.0116(9) -0.0058(8)
O3 0.0226(9) 0.0330(10) 0.0440(12) 0.0080(8) -0.0104(8) -0.0129(9)
N 0.0299(12) 0.0250(11) 0.0336(12) 0.0026(9) -0.0140(10) -0.0073(9)

loop_
_atom_type_symbol
_atom_type_description
_atom_type_scat_dispersion_real
_atom_type_scat_dispersion_imag
_atom_type_scat_source
N N 0.0061 0.0033 'International Tables Vol C Tables 4.2.6.8 and 6.1.1.4'
H H 0.0000 0.0000 'International Tables Vol C Tables 4.2.6.8 and 6.1.1.4'
O O 0.0106 0.0060 'International Tables Vol C Tables 4.2.6.8 and 6.1.1.4'
Se Se -0.0929 2.2259 'International Tables Vol C Tables 4.2.6.8 and 6.1.1.4'

loop_
_geom_angle_atom_site_label_1
_geom_angle_atom_site_label_2
_geom_angle_atom_site_label_3
_geom_angle
_geom_angle_publ_flag
O1 Se O3 103.79(10) y
O1 Se O2 103.97(10) y
O3 Se O2 100.93(10) y
Se O2 H5 112(4) ?
H1 N H2 102(4) ?
H1 N H3 116(5) ?
H2 N H3 106(4) ?
H1 N H4 114(4) ?
H2 N H4 114(4) ?
H3 N H4 105(4) ?

loop_
_geom_bond_atom_site_label_1
_geom_bond_atom_site_label_2
_geom_bond_distance
_geom_bond_publ_flag
Se O1 1.6678(17) y
Se O3 1.6747(19) y
Se O2 1.761(2) y
O2 H5 0.844(19) ?
N H1 0.895(19) ?
N H2 0.896(19) ?
N H3 0.900(19) ?
N H4 0.907(19) ?

loop_
_geom_hbond_atom_site_label_D
_geom_hbond_atom_site_label_H
_geom_hbond_atom_site_label_A
_geom_hbond_site_symmetry_A
_geom_hbond_distance_DH
_geom_hbond_distance_HA
_geom_hbond_distance_DA
_geom_hbond_angle_DHA
N H1 O1 2_556 0.895(19) 2.05(2) 2.934(3) 170(5)
N H2 O3 2_566 0.896(19) 2.26(4) 2.963(3) 135(4)
N H2 O3 1_654 0.896(19) 2.51(4) 3.065(3) 121(4)
N H3 O1 . 0.900(19) 2.02(2) 2.891(3) 164(5)
N H4 O1 2_656 0.907(19) 1.99(2) 2.889(3) 174(5)
O2 H5 O3 2_566 0.844(19) 1.96(2) 2.795(3) 169(5)

loop_
_cod_related_entry_id
_cod_related_entry_database
_cod_related_entry_code
1 ChemSpider 30654930
